data_7709955
loop_
_publ_author_name
'Mondal, Dipanjan'
'Sardar, Gopa'
'Kabra, Dinesh'
'Balakrishna, Maravanji Shivaramaiah'

_publ_section_title
;
 2,2&#x2019;-Bipyridine derived doubly B&#xF0AC;N fused
 bisphosphine-chalcogenides, [C5H3N(BF2){NCH2P(E)Ph2}]2 (E = O, S, Se):
 Tuning of structural features and photophysical studies
;
_journal_name_full 'Dalton Transactions'
_journal_paper_doi 10.1039/D2DT00287F
_journal_year 2022
_chemical_formula_moiety 'C36 H32 N4 O2 P2'
_chemical_formula_sum 'C36 H32 N4 O2 P2'
_chemical_formula_weight 614.59
_space_group_crystal_system monoclinic
_space_group_IT_number 14
_space_group_name_Hall '-P 2ybc'
_space_group_name_H-M_alt 'P 1 21/c 1'
_atom_sites_solution_hydrogens geom
_atom_sites_solution_primary dual
_audit_creation_date 2021-07-27
_audit_creation_method
;
Olex2 1.2-ac4
(compiled 2018.05.17 svn.r3504 for Rigaku Oxford Diffraction, GUI svn.r5492)
;
_audit_update_record
;
2021-08-13 deposited with the CCDC.	2022-04-07 downloaded from the CCDC.
;
_cell_angle_alpha 90
_cell_angle_beta 90.335(3)
_cell_angle_gamma 90
_cell_formula_units_Z 4
_cell_length_a 19.2473(6)
_cell_length_b 14.8930(5)
_cell_length_c 10.3914(4)
_cell_measurement_reflns_used 9026
_cell_measurement_temperature 150
_cell_measurement_theta_max 30.7450
_cell_measurement_theta_min 2.1440
_cell_volume 2978.64(18)
_computing_cell_refinement 'CrystalClear-SM Expert 2.0 r7 (Rigaku, 2011)'
_computing_data_collection 'CrystalClear-SM Expert 2.0 r7 (Rigaku, 2011)'
_computing_data_reduction 'CrystalClear-SM Expert 2.0 r7 (Rigaku, 2011)'
_computing_molecular_graphics 'Olex2 (Dolomanov et al., 2009)'
_computing_publication_material 'Olex2 (Dolomanov et al., 2009)'
_computing_structure_refinement 'ShelXL (Sheldrick, 2015)'
_computing_structure_solution 'ShelXT (Sheldrick, 2015)'
_diffrn_ambient_temperature 150.0
_diffrn_detector CCD
_diffrn_detector_area_resol_mean 28.5714
_diffrn_detector_type 'Rigaku Saturn724+'
_diffrn_measured_fraction_theta_full 0.998
_diffrn_measured_fraction_theta_max 0.998
_diffrn_measurement_details
;
List of Runs (angles in degrees, time in seconds):

  # Type    Start    End  Width  t~exp~   \w     \q     \k     \f   Frames
#--------------------------------------------------------------------------
  1  \w   -110.00  70.00   0.50   10.00    --  -20.00   0.00-108.00  360
  2  \w    -59.50   4.50   0.50   10.00    --  -20.00 -72.00-180.00  128
;
_diffrn_measurement_device 'AFC12 (Right): Kappa 3 circle'
_diffrn_measurement_device_type 'Rigaku Saturn724+ (2x2 bin mode)'
_diffrn_measurement_method 'profile data from \w-scans'
_diffrn_measurement_specimen_support 'Mitegen 50um'
_diffrn_orient_matrix_type 'CrysAlisPro convention (1999,Acta A55,543-557)'
_diffrn_orient_matrix_UB_11 -0.0088171000
_diffrn_orient_matrix_UB_12 -0.0170772000
_diffrn_orient_matrix_UB_13 -0.0616820000
_diffrn_orient_matrix_UB_21 -0.0356867000
_diffrn_orient_matrix_UB_22 0.0073559000
_diffrn_orient_matrix_UB_23 0.0129603000
_diffrn_orient_matrix_UB_31 0.0025442000
_diffrn_orient_matrix_UB_32 0.0438590000
_diffrn_orient_matrix_UB_33 -0.0261864000
_diffrn_radiation_collimation 0.3
_diffrn_radiation_monochromator Confocal
_diffrn_radiation_probe x-ray
_diffrn_radiation_type MoK\a
_diffrn_radiation_wavelength 0.71073
_diffrn_reflns_av_R_equivalents 0.0397
_diffrn_reflns_av_unetI/netI 0.0547
_diffrn_reflns_Laue_measured_fraction_full 0.998
_diffrn_reflns_Laue_measured_fraction_max 0.998
_diffrn_reflns_limit_h_max 24
_diffrn_reflns_limit_h_min -24
_diffrn_reflns_limit_k_max 16
_diffrn_reflns_limit_k_min -19
_diffrn_reflns_limit_l_max 13
_diffrn_reflns_limit_l_min -9
_diffrn_reflns_number 15831
_diffrn_reflns_point_group_measured_fraction_full 0.998
_diffrn_reflns_point_group_measured_fraction_max 0.998
_diffrn_reflns_theta_full 25.242
_diffrn_reflns_theta_max 26.999
_diffrn_reflns_theta_min 2.116
_diffrn_source 'Rotating Anode'
_diffrn_source_current 24.0
_diffrn_source_power 1.2
_diffrn_source_target Mo
_diffrn_source_type 'Rotating Anode'
_diffrn_source_voltage 50.0
_exptl_absorpt_coefficient_mu 0.188
_exptl_absorpt_correction_T_max 1.00000
_exptl_absorpt_correction_T_min 0.49714
_exptl_absorpt_correction_type numerical
_exptl_absorpt_process_details
;
CrysAlisPro 1.171.40.15 (Rigaku Oxford Diffraction, 2018)
Empirical absorption correction using spherical harmonics,
 implemented in SCALE3 ABSPACK scaling algorithm.
;
_exptl_crystal_colour orange
_exptl_crystal_colour_primary orange
_exptl_crystal_density_diffrn 1.371
_exptl_crystal_description block
_exptl_crystal_F_000 1288
_exptl_crystal_size_max 0.156
_exptl_crystal_size_mid 0.089
_exptl_crystal_size_min 0.043
_refine_diff_density_max 0.444
_refine_diff_density_min -0.373
_refine_diff_density_rms 0.063
_refine_ls_extinction_method none
_refine_ls_goodness_of_fit_ref 1.030
_refine_ls_hydrogen_treatment constr
_refine_ls_matrix_type full
_refine_ls_number_parameters 397
_refine_ls_number_reflns 6484
_refine_ls_number_restraints 0
_refine_ls_restrained_S_all 1.030
_refine_ls_R_factor_all 0.0666
_refine_ls_R_factor_gt 0.0494
_refine_ls_shift/su_max 0.001
_refine_ls_shift/su_mean 0.000
_refine_ls_structure_factor_coef Fsqd
_refine_ls_weighting_details 'w=1/[\s^2^(Fo^2^)+(0.0468P)^2^+1.6468P] where P=(Fo^2^+2Fc^2^)/3'
_refine_ls_weighting_scheme calc
_refine_ls_wR_factor_gt 0.1111
_refine_ls_wR_factor_ref 0.1237
_reflns_Friedel_coverage 0.000
_reflns_number_gt 5115
_reflns_number_total 6484
_reflns_threshold_expression 'I > 2\s(I)'
_cod_data_source_file d2dt00287f2.cif
_cod_data_source_block comp_2
_cod_database_code 7709955
_shelx_shelxl_version_number 2014/7
_shelx_space_group_comment
;
The symmetry employed for this shelxl refinement is uniquely defined
by the following loop, which should always be used as a source of
symmetry information in preference to the above space-group names.
They are only intended as comments.
;
_shelx_estimated_absorpt_t_max 0.992
_shelx_estimated_absorpt_t_min 0.971
_reflns_odcompleteness_completeness 89.86
_reflns_odcompleteness_iscentric 1
_reflns_odcompleteness_theta 31.07
_olex2_refinement_description
;
1. Fixed Uiso
 At 1.2 times of:
  All C(H) groups, All C(H,H) groups, All N(H) groups
2.a Secondary CH2 refined with riding coordinates:
 C24(H24A,H24B), C11(H11A,H11B)
2.b Aromatic/amide H refined with riding coordinates:
 N4(H4), N3(H3), C8(H8), C5(H5), C10(H10), C9(H9), C4(H4A), C17(H17), C3(H3A),
 C32(H32), C15(H15), C36(H36), C16(H16), C21(H21), C35(H35), C14(H14), C19(H19),
  C23(H23), C13(H13), C22(H22), C20(H20), C33(H33), C34(H34), C29(H29),
 C30(H30), C27(H27), C28(H28), C26(H26)
;
_olex2_submission_special_instructions 'No special instructions were received'
_oxdiff_exptl_absorpt_empirical_details
;
Empirical correction (ABSPACK) includes:
- Absorption correction using spherical harmonics
- Frame scaling
- Detector area scaling
;
_oxdiff_exptl_absorpt_empirical_full_max 1.324
_oxdiff_exptl_absorpt_empirical_full_min 0.745

loop_
_space_group_symop_operation_xyz
'x, y, z'
'-x, y+1/2, -z+1/2'
'-x, -y, -z'
'x, -y-1/2, z-1/2'

loop_
_atom_site_label
_atom_site_type_symbol
_atom_site_fract_x
_atom_site_fract_y
_atom_site_fract_z
_atom_site_U_iso_or_equiv
_atom_site_adp_type
_atom_site_occupancy
_atom_site_site_symmetry_order
_atom_site_calc_flag
_atom_site_refinement_flags_posn
_atom_site_refinement_flags_adp
_atom_site_refinement_flags_occupancy
_atom_site_disorder_assembly
_atom_site_disorder_group
P2 P 0.56771(3) 0.72133(3) 0.30038(5) 0.02205(14) Uani 1 1 d . . . . .
P1 P 0.92646(3) 0.39060(3) 0.80804(5) 0.02363(14) Uani 1 1 d . . . . .
O2 O 0.56485(8) 0.66342(10) 0.18384(14) 0.0297(4) Uani 1 1 d . . . . .
O1 O 0.94477(8) 0.48564(9) 0.83465(16) 0.0341(4) Uani 1 1 d . . . . .
N2 N 0.70815(9) 0.42156(11) 0.64464(17) 0.0240(4) Uani 1 1 d . . . . .
N4 N 0.63041(9) 0.60434(11) 0.45729(17) 0.0229(4) Uani 1 1 d . . . . .
H4 H 0.6642 0.6150 0.4028 0.027 Uiso 1 1 calc R . . . .
N1 N 0.75412(9) 0.55481(11) 0.36875(17) 0.0245(4) Uani 1 1 d . . . . .
N3 N 0.84317(9) 0.41407(12) 0.60641(17) 0.0281(4) Uani 1 1 d . . . . .
H3 H 0.8092 0.4105 0.6626 0.034 Uiso 1 1 calc R . . . .
C7 C 0.63904(10) 0.53764(12) 0.54601(19) 0.0188(4) Uani 1 1 d . . . . .
C6 C 0.70220(10) 0.48729(12) 0.55600(19) 0.0198(4) Uani 1 1 d . . . . .
C1 C 0.76367(10) 0.50142(12) 0.47190(19) 0.0194(4) Uani 1 1 d . . . . .
C2 C 0.83061(10) 0.46102(12) 0.49548(19) 0.0211(4) Uani 1 1 d . . . . .
C8 C 0.58537(10) 0.51576(13) 0.6317(2) 0.0221(4) Uani 1 1 d . . . . .
H8 H 0.5431 0.5486 0.6291 0.027 Uiso 1 1 calc R . . . .
C5 C 0.80535(12) 0.56816(14) 0.2846(2) 0.0292(5) Uani 1 1 d . . . . .
H5 H 0.7974 0.6078 0.2143 0.035 Uiso 1 1 calc R . . . .
C24 C 0.56817(10) 0.65825(13) 0.4490(2) 0.0219(4) Uani 1 1 d . . . . .
H24A H 0.5663 0.7000 0.5230 0.026 Uiso 1 1 calc R . . . .
H24B H 0.5267 0.6189 0.4523 0.026 Uiso 1 1 calc R . . . .
C10 C 0.65589(11) 0.40177(14) 0.7231(2) 0.0277(5) Uani 1 1 d . . . . .
H10 H 0.6619 0.3547 0.7838 0.033 Uiso 1 1 calc R . . . .
C9 C 0.59343(11) 0.44711(13) 0.7196(2) 0.0248(4) Uani 1 1 d . . . . .
H9 H 0.5568 0.4314 0.7763 0.030 Uiso 1 1 calc R . . . .
C4 C 0.86914(11) 0.52685(14) 0.2955(2) 0.0281(5) Uani 1 1 d . . . . .
H4A H 0.9037 0.5352 0.2317 0.034 Uiso 1 1 calc R . . . .
C17 C 0.99943(11) 0.22594(14) 0.8097(2) 0.0285(5) Uani 1 1 d . . . . .
H17 H 0.9706 0.2073 0.7402 0.034 Uiso 1 1 calc R . . . .
C3 C 0.88158(11) 0.47315(14) 0.4012(2) 0.0259(5) Uani 1 1 d . . . . .
H3A H 0.9252 0.4440 0.4103 0.031 Uiso 1 1 calc R . . . .
C12 C 0.99268(10) 0.31267(13) 0.8589(2) 0.0243(4) Uani 1 1 d . . . . .
C18 C 0.85014(11) 0.35447(13) 0.8943(2) 0.0251(5) Uani 1 1 d . . . . .
C31 C 0.49496(10) 0.79839(13) 0.3071(2) 0.0241(4) Uani 1 1 d . . . . .
C32 C 0.48466(11) 0.86005(14) 0.4066(2) 0.0302(5) Uani 1 1 d . . . . .
H32 H 0.5120 0.8564 0.4829 0.036 Uiso 1 1 calc R . . . .
C15 C 1.08871(12) 0.19430(16) 0.9640(2) 0.0374(6) Uani 1 1 d . . . . .
H15 H 1.1213 0.1538 1.0009 0.045 Uiso 1 1 calc R . . . .
C36 C 0.45199(11) 0.80208(15) 0.1995(2) 0.0285(5) Uani 1 1 d . . . . .
H36 H 0.4566 0.7584 0.1335 0.034 Uiso 1 1 calc R . . . .
C16 C 1.04768(12) 0.16663(15) 0.8613(2) 0.0348(5) Uani 1 1 d . . . . .
H16 H 1.0525 0.1079 0.8268 0.042 Uiso 1 1 calc R . . . .
C11 C 0.90818(11) 0.36976(16) 0.6385(2) 0.0303(5) Uani 1 1 d . . . . .
H11A H 0.9462 0.3939 0.5848 0.036 Uiso 1 1 calc R . . . .
H11B H 0.9043 0.3044 0.6225 0.036 Uiso 1 1 calc R . . . .
C21 C 0.73841(13) 0.29786(17) 1.0408(3) 0.0401(6) Uani 1 1 d . . . . .
H21 H 0.6997 0.2788 1.0902 0.048 Uiso 1 1 calc R . . . .
C35 C 0.40228(11) 0.86941(16) 0.1879(3) 0.0363(6) Uani 1 1 d . . . . .
H35 H 0.3735 0.8721 0.1135 0.044 Uiso 1 1 calc R . . . .
C25 C 0.64641(11) 0.78722(13) 0.3061(2) 0.0253(5) Uani 1 1 d . . . . .
C14 C 1.08277(12) 0.27960(17) 1.0129(2) 0.0365(6) Uani 1 1 d . . . . .
H14 H 1.1116 0.2977 1.0828 0.044 Uiso 1 1 calc R . . . .
C19 C 0.81583(12) 0.27490(14) 0.8643(2) 0.0313(5) Uani 1 1 d . . . . .
H19 H 0.8305 0.2396 0.7933 0.038 Uiso 1 1 calc R . . . .
C23 C 0.82803(12) 0.40459(16) 0.9986(2) 0.0346(5) Uani 1 1 d . . . . .
H23 H 0.8512 0.4590 1.0198 0.042 Uiso 1 1 calc R . . . .
C13 C 1.03515(11) 0.33954(15) 0.9611(2) 0.0300(5) Uani 1 1 d . . . . .
H13 H 1.0315 0.3986 0.9950 0.036 Uiso 1 1 calc R . . . .
C22 C 0.77265(13) 0.37614(17) 1.0720(3) 0.0419(6) Uani 1 1 d . . . . .
H22 H 0.7582 0.4106 1.1440 0.050 Uiso 1 1 calc R . . . .
C20 C 0.76031(12) 0.24742(15) 0.9382(3) 0.0359(6) Uani 1 1 d . . . . .
H20 H 0.7370 0.1930 0.9178 0.043 Uiso 1 1 calc R . . . .
C33 C 0.43452(12) 0.92661(15) 0.3940(3) 0.0378(6) Uani 1 1 d . . . . .
H33 H 0.4276 0.9685 0.4617 0.045 Uiso 1 1 calc R . . . .
C34 C 0.39477(12) 0.93200(16) 0.2837(3) 0.0393(6) Uani 1 1 d . . . . .
H34 H 0.3620 0.9793 0.2738 0.047 Uiso 1 1 calc R . . . .
C29 C 0.75649(13) 0.82163(19) 0.2101(3) 0.0491(7) Uani 1 1 d . . . . .
H29 H 0.7898 0.8110 0.1447 0.059 Uiso 1 1 calc R . . . .
C30 C 0.69508(12) 0.77255(16) 0.2113(2) 0.0357(5) Uani 1 1 d . . . . .
H30 H 0.6866 0.7287 0.1466 0.043 Uiso 1 1 calc R . . . .
C27 C 0.72162(13) 0.89962(17) 0.3986(3) 0.0456(7) Uani 1 1 d . . . . .
H27 H 0.7308 0.9432 0.4632 0.055 Uiso 1 1 calc R . . . .
C28 C 0.76925(13) 0.88536(18) 0.3027(3) 0.0492(8) Uani 1 1 d . . . . .
H28 H 0.8109 0.9195 0.3006 0.059 Uiso 1 1 calc R . . . .
C26 C 0.66015(12) 0.85062(15) 0.4016(2) 0.0362(6) Uani 1 1 d . . . . .
H26 H 0.6276 0.8603 0.4686 0.043 Uiso 1 1 calc R . . . .

loop_
_atom_site_aniso_label
_atom_site_aniso_U_11
_atom_site_aniso_U_22
_atom_site_aniso_U_33
_atom_site_aniso_U_23
_atom_site_aniso_U_13
_atom_site_aniso_U_12
P2 0.0230(3) 0.0229(3) 0.0203(3) 0.0031(2) -0.0007(2) 0.0019(2)
P1 0.0237(3) 0.0216(3) 0.0255(3) 0.0016(2) -0.0015(2) 0.0022(2)
O2 0.0358(9) 0.0314(8) 0.0220(8) -0.0008(6) -0.0016(6) 0.0023(6)
O1 0.0375(9) 0.0217(8) 0.0430(10) 0.0025(7) -0.0030(8) -0.0015(6)
N2 0.0244(9) 0.0227(8) 0.0250(10) 0.0044(7) -0.0004(7) 0.0011(7)
N4 0.0223(9) 0.0234(9) 0.0229(9) 0.0058(7) 0.0021(7) 0.0051(7)
N1 0.0254(9) 0.0260(9) 0.0222(9) 0.0041(7) -0.0002(7) 0.0017(7)
N3 0.0226(9) 0.0382(10) 0.0235(10) 0.0061(8) 0.0018(7) 0.0072(8)
C7 0.0231(10) 0.0153(9) 0.0180(10) -0.0020(8) -0.0021(8) -0.0007(7)
C6 0.0229(10) 0.0169(9) 0.0197(10) -0.0010(8) -0.0023(8) -0.0004(7)
C1 0.0226(10) 0.0164(9) 0.0192(10) -0.0020(8) -0.0023(8) 0.0004(7)
C2 0.0245(10) 0.0186(9) 0.0201(10) -0.0013(8) -0.0012(8) -0.0003(8)
C8 0.0218(10) 0.0205(10) 0.0241(11) -0.0021(8) 0.0002(8) 0.0007(8)
C5 0.0323(12) 0.0321(12) 0.0232(11) 0.0059(9) 0.0015(9) -0.0001(9)
C24 0.0227(10) 0.0212(10) 0.0218(10) 0.0011(8) -0.0005(8) 0.0016(8)
C10 0.0305(11) 0.0242(11) 0.0283(12) 0.0095(9) 0.0017(9) 0.0007(9)
C9 0.0262(11) 0.0243(10) 0.0241(11) 0.0020(9) 0.0042(8) -0.0027(8)
C4 0.0272(11) 0.0327(12) 0.0243(11) -0.0024(9) 0.0062(9) -0.0044(9)
C17 0.0263(11) 0.0285(11) 0.0308(12) -0.0005(9) -0.0002(9) 0.0000(9)
C3 0.0237(10) 0.0279(11) 0.0262(12) -0.0029(9) -0.0003(9) 0.0021(8)
C12 0.0226(10) 0.0236(10) 0.0267(12) 0.0030(9) 0.0018(8) 0.0011(8)
C18 0.0242(10) 0.0238(10) 0.0274(12) 0.0028(9) -0.0016(9) 0.0042(8)
C31 0.0221(10) 0.0218(10) 0.0284(12) 0.0092(9) -0.0003(8) -0.0001(8)
C32 0.0297(12) 0.0284(11) 0.0323(13) 0.0058(10) -0.0016(9) 0.0017(9)
C15 0.0259(12) 0.0446(14) 0.0419(15) 0.0170(12) 0.0046(10) 0.0092(10)
C36 0.0241(11) 0.0314(11) 0.0300(12) 0.0087(10) -0.0030(9) -0.0046(9)
C16 0.0332(12) 0.0270(11) 0.0445(15) 0.0062(10) 0.0100(11) 0.0068(9)
C11 0.0270(11) 0.0387(12) 0.0253(12) 0.0019(10) -0.0012(9) 0.0092(9)
C21 0.0336(13) 0.0420(14) 0.0449(16) 0.0134(12) 0.0095(11) 0.0044(11)
C35 0.0224(11) 0.0439(14) 0.0424(15) 0.0208(12) -0.0061(10) -0.0040(10)
C25 0.0232(10) 0.0239(10) 0.0287(12) 0.0100(9) -0.0023(9) 0.0022(8)
C14 0.0289(12) 0.0510(15) 0.0296(13) 0.0043(11) -0.0067(10) 0.0008(10)
C19 0.0315(12) 0.0274(11) 0.0350(13) 0.0005(10) -0.0019(10) 0.0008(9)
C23 0.0370(13) 0.0325(12) 0.0345(14) -0.0053(10) 0.0037(10) 0.0023(10)
C13 0.0295(11) 0.0329(12) 0.0274(12) 0.0007(10) -0.0019(9) -0.0014(9)
C22 0.0454(15) 0.0434(14) 0.0373(15) -0.0011(12) 0.0130(12) 0.0055(12)
C20 0.0315(12) 0.0273(11) 0.0488(16) 0.0095(11) -0.0024(11) -0.0024(9)
C33 0.0350(13) 0.0292(12) 0.0493(16) 0.0039(11) 0.0068(11) 0.0061(10)
C34 0.0252(12) 0.0343(13) 0.0585(18) 0.0193(12) 0.0037(11) 0.0072(10)
C29 0.0271(13) 0.0575(17) 0.0630(19) 0.0227(15) 0.0127(12) 0.0037(12)
C30 0.0310(12) 0.0393(13) 0.0367(14) 0.0092(11) 0.0036(10) 0.0055(10)
C27 0.0396(15) 0.0367(14) 0.0603(19) 0.0066(13) -0.0122(13) -0.0085(11)
C28 0.0265(13) 0.0448(15) 0.076(2) 0.0288(15) -0.0082(13) -0.0095(11)
C26 0.0311(12) 0.0367(13) 0.0406(15) 0.0022(11) -0.0026(10) -0.0038(10)

loop_
_atom_type_symbol
_atom_type_description
_atom_type_scat_dispersion_real
_atom_type_scat_dispersion_imag
_atom_type_scat_source
C C 0.0033 0.0016 'International Tables Vol C Tables 4.2.6.8 and 6.1.1.4'
H H 0.0000 0.0000 'International Tables Vol C Tables 4.2.6.8 and 6.1.1.4'
N N 0.0061 0.0033 'International Tables Vol C Tables 4.2.6.8 and 6.1.1.4'
O O 0.0106 0.0060 'International Tables Vol C Tables 4.2.6.8 and 6.1.1.4'
P P 0.1023 0.0942 'International Tables Vol C Tables 4.2.6.8 and 6.1.1.4'

loop_
_geom_angle_atom_site_label_1
_geom_angle_atom_site_label_2
_geom_angle_atom_site_label_3
_geom_angle
_geom_angle_site_symmetry_1
_geom_angle_site_symmetry_3
_geom_angle_publ_flag
O2 P2 C24 113.22(9) . . ?
O2 P2 C31 111.95(9) . . ?
O2 P2 C25 111.66(10) . . ?
C24 P2 C31 107.22(10) . . ?
C25 P2 C24 104.73(9) . . ?
C25 P2 C31 107.63(9) . . ?
O1 P1 C12 113.15(9) . . ?
O1 P1 C18 112.60(10) . . ?
O1 P1 C11 112.78(10) . . ?
C12 P1 C18 103.80(9) . . ?
C12 P1 C11 107.84(10) . . ?
C18 P1 C11 106.02(10) . . ?
C10 N2 C6 121.16(18) . . ?
C7 N4 C24 122.85(17) . . ?
C5 N1 C1 120.73(18) . . ?
C2 N3 C11 125.01(18) . . ?
N4 C7 C6 122.01(18) . . ?
N4 C7 C8 120.65(17) . . ?
C8 C7 C6 117.34(17) . . ?
N2 C6 C7 119.90(18) . . ?
N2 C6 C1 116.01(17) . . ?
C7 C6 C1 124.09(17) . . ?
N1 C1 C6 116.44(16) . . ?
N1 C1 C2 119.96(18) . . ?
C2 C1 C6 123.60(17) . . ?
N3 C2 C1 120.64(18) . . ?
N3 C2 C3 122.25(18) . . ?
C3 C2 C1 117.10(18) . . ?
C9 C8 C7 120.73(18) . . ?
N1 C5 C4 122.7(2) . . ?
N4 C24 P2 109.86(14) . . ?
N2 C10 C9 122.47(19) . . ?
C10 C9 C8 118.4(2) . . ?
C5 C4 C3 118.4(2) . . ?
C16 C17 C12 120.8(2) . . ?
C4 C3 C2 120.85(19) . . ?
C17 C12 P1 123.82(16) . . ?
C13 C12 P1 116.68(16) . . ?
C13 C12 C17 119.26(19) . . ?
C19 C18 P1 121.92(17) . . ?
C23 C18 P1 118.81(17) . . ?
C23 C18 C19 119.1(2) . . ?
C32 C31 P2 123.89(16) . . ?
C36 C31 P2 116.80(17) . . ?
C36 C31 C32 118.91(19) . . ?
C33 C32 C31 120.0(2) . . ?
C14 C15 C16 120.8(2) . . ?
C31 C36 C35 120.3(2) . . ?
C15 C16 C17 119.0(2) . . ?
N3 C11 P1 107.85(15) . . ?
C20 C21 C22 119.8(2) . . ?
C34 C35 C36 120.2(2) . . ?
C30 C25 P2 117.58(18) . . ?
C30 C25 C26 119.2(2) . . ?
C26 C25 P2 123.18(17) . . ?
C15 C14 C13 120.6(2) . . ?
C20 C19 C18 119.7(2) . . ?
C22 C23 C18 120.6(2) . . ?
C14 C13 C12 119.6(2) . . ?
C21 C22 C23 120.0(2) . . ?
C21 C20 C19 120.8(2) . . ?
C34 C33 C32 120.2(2) . . ?
C35 C34 C33 120.3(2) . . ?
C28 C29 C30 120.4(3) . . ?
C25 C30 C29 120.3(2) . . ?
C28 C27 C26 120.4(3) . . ?
C27 C28 C29 119.9(2) . . ?
C27 C26 C25 119.8(2) . . ?

loop_
_geom_bond_atom_site_label_1
_geom_bond_atom_site_label_2
_geom_bond_distance
_geom_bond_site_symmetry_2
_geom_bond_publ_flag
P2 O2 1.4876(15) . ?
P2 C24 1.808(2) . ?
P2 C31 1.812(2) . ?
P2 C25 1.806(2) . ?
P1 O1 1.4842(15) . ?
P1 C12 1.801(2) . ?
P1 C18 1.807(2) . ?
P1 C11 1.821(2) . ?
N2 C6 1.349(2) . ?
N2 C10 1.332(3) . ?
N4 C7 1.365(2) . ?
N4 C24 1.444(2) . ?
N1 C1 1.346(2) . ?
N1 C5 1.337(3) . ?
N3 C2 1.369(3) . ?
N3 C11 1.452(3) . ?
C7 C6 1.432(3) . ?
C7 C8 1.406(3) . ?
C6 C1 1.490(3) . ?
C1 C2 1.442(3) . ?
C2 C3 1.402(3) . ?
C8 C9 1.379(3) . ?
C5 C4 1.377(3) . ?
C10 C9 1.379(3) . ?
C4 C3 1.379(3) . ?
C17 C12 1.395(3) . ?
C17 C16 1.387(3) . ?
C12 C13 1.395(3) . ?
C18 C19 1.391(3) . ?
C18 C23 1.385(3) . ?
C31 C32 1.398(3) . ?
C31 C36 1.388(3) . ?
C32 C33 1.389(3) . ?
C15 C16 1.386(3) . ?
C15 C14 1.373(3) . ?
C36 C35 1.391(3) . ?
C21 C22 1.377(4) . ?
C21 C20 1.373(4) . ?
C35 C34 1.372(4) . ?
C25 C30 1.381(3) . ?
C25 C26 1.394(3) . ?
C14 C13 1.386(3) . ?
C19 C20 1.382(3) . ?
C23 C22 1.381(3) . ?
C33 C34 1.377(4) . ?
C29 C30 1.390(3) . ?
C29 C28 1.373(4) . ?
C27 C28 1.374(4) . ?
C27 C26 1.391(3) . ?
